data_4029258
loop_
_publ_author_name
'Hu, Yancheng'
'Yi, Ruxia'
'Wang, Chunxiang'
'Xin, Xiaoyi'
'Wu, Fan'
'Wan, Boshun'

_publ_section_title
;
 From Propargylamides to Oxazole Derivatives: NIS-Mediated Cyclization and
 Further Oxidation by Dioxygen.
;
_journal_issue 7
_journal_name_full 'The Journal of organic chemistry'
_journal_page_first 3052
_journal_page_last 3059
_journal_paper_doi 10.1021/jo5001719
_journal_volume 79
_journal_year 2014
_chemical_formula_sum 'C38 H36 I N2 O7 S'
_chemical_formula_weight 791.65
_chemical_name_systematic
; 
 ? 
;
_space_group_IT_number 14
_symmetry_cell_setting monoclinic
_symmetry_space_group_name_Hall '-P 2yn'
_symmetry_space_group_name_H-M 'P 1 21/n 1'
_atom_sites_solution_hydrogens geom
_atom_sites_solution_primary direct
_atom_sites_solution_secondary difmap
_audit_creation_method SHELXL-97
_cell_angle_alpha 90.00
_cell_angle_beta 91.711(7)
_cell_angle_gamma 90.00
_cell_formula_units_Z 4
_cell_length_a 10.0257(8)
_cell_length_b 21.929(2)
_cell_length_c 15.9556(14)
_cell_measurement_temperature 296(2)
_cell_volume 3506.3(5)
_computing_cell_refinement 'Bruker SMART'
_computing_data_collection 'Bruker SMART'
_computing_data_reduction 'Bruker SHELXTL'
_computing_molecular_graphics 'Bruker SHELXTL'
_computing_publication_material 'Bruker SHELXTL'
_computing_structure_refinement 'SHELXL-97 (Sheldrick, 1997)'
_computing_structure_solution 'SHELXS-97 (Sheldrick, 1990)'
_diffrn_ambient_temperature 296(2)
_diffrn_measured_fraction_theta_full 1.000
_diffrn_measured_fraction_theta_max 1.000
_diffrn_measurement_device_type 'Smart Apex II CCD'
_diffrn_measurement_method 'omega scans'
_diffrn_radiation_monochromator graphite
_diffrn_radiation_source 'fine-focus sealed tube'
_diffrn_radiation_type MoK\a
_diffrn_radiation_wavelength 0.71073
_diffrn_reflns_av_R_equivalents 0.0405
_diffrn_reflns_av_sigmaI/netI 0.0472
_diffrn_reflns_limit_h_max 11
_diffrn_reflns_limit_h_min -11
_diffrn_reflns_limit_k_max 23
_diffrn_reflns_limit_k_min -26
_diffrn_reflns_limit_l_max 15
_diffrn_reflns_limit_l_min -18
_diffrn_reflns_number 18659
_diffrn_reflns_theta_full 25.00
_diffrn_reflns_theta_max 25.00
_diffrn_reflns_theta_min 2.23
_diffrn_standards_decay_% 0
_diffrn_standards_interval_count 0
_diffrn_standards_interval_time 0
_diffrn_standards_number 0
_exptl_absorpt_coefficient_mu 1.025
_exptl_absorpt_correction_T_max 0.9898
_exptl_absorpt_correction_T_min 0.6845
_exptl_absorpt_correction_type empirical
_exptl_absorpt_process_details sadabs
_exptl_crystal_colour colourless
_exptl_crystal_density_diffrn 1.500
_exptl_crystal_density_method 'not measured'
_exptl_crystal_description block
_exptl_crystal_F_000 1612
_exptl_crystal_size_max 0.40
_exptl_crystal_size_mid 0.03
_exptl_crystal_size_min 0.01
_refine_diff_density_max 0.951
_refine_diff_density_min -1.369
_refine_diff_density_rms 0.066
_refine_ls_extinction_method none
_refine_ls_goodness_of_fit_ref 1.122
_refine_ls_hydrogen_treatment constr
_refine_ls_matrix_type full
_refine_ls_number_parameters 442
_refine_ls_number_reflns 6163
_refine_ls_number_restraints 26
_refine_ls_restrained_S_all 2.137
_refine_ls_R_factor_all 0.1033
_refine_ls_R_factor_gt 0.0582
_refine_ls_shift/su_max 0.000
_refine_ls_shift/su_mean 0.000
_refine_ls_structure_factor_coef Fsqd
_refine_ls_weighting_details 'calc w=1/[\s^2^(Fo^2^)+(0.0793P)^2^+0.7262P] where P=(Fo^2^+2Fc^2^)/3'
_refine_ls_weighting_scheme calc
_refine_ls_wR_factor_gt 0.1532
_refine_ls_wR_factor_ref 0.1730
_reflns_number_gt 3644
_reflns_number_total 6163
_reflns_threshold_expression >2sigma(I)
_cod_data_source_file jo5001719_si_001.cif
_cod_data_source_block 123
_cod_depositor_comments
;
The following automatic conversions were performed:

'_symmetry_cell_setting' value 'Monoclinic' changed to 'monoclinic'
according to
/usr/data/users/saulius/automatic-downloads/rss-feeds/ACS/lib/dictionaries/cif_core.dic
dictionary named 'cif_core.dic' version 2.4.2 from 2011-04-26.

Automatic conversion script
Id: cif_fix_values 2281 2013-09-26 08:29:07Z andrius 

 Adding full bibliography for
 ./tmp-cod-update-bibliographies-12971/cifs/4029258.cif.
;
_cod_original_sg_symbol_H-M 'P2(1)/n  '
_cod_database_code 4029258

loop_
_symmetry_equiv_pos_as_xyz
'x, y, z'
'-x+1/2, y+1/2, -z+1/2'
'-x, -y, -z'
'x-1/2, -y-1/2, z-1/2'

loop_
_atom_site_label
_atom_site_type_symbol
_atom_site_fract_x
_atom_site_fract_y
_atom_site_fract_z
_atom_site_U_iso_or_equiv
_atom_site_adp_type
_atom_site_occupancy
_atom_site_symmetry_multiplicity
_atom_site_calc_flag
_atom_site_refinement_flags
O6 O 1.2044(6) -0.0151(3) 0.3325(5) 0.0680(18) Uani 1 1 d .
I1 I 1.08183(13) 0.05853(5) 0.17355(6) 0.1336(6) Uani 1 1 d U
S1 S 0.9084(2) 0.27905(11) 0.35901(15) 0.0526(6) Uani 1 1 d .
O5 O 0.9402(5) 0.1088(3) 0.4139(3) 0.0488(14) Uani 1 1 d .
O1 O 0.9455(6) 0.2930(3) 0.2762(4) 0.0693(19) Uani 1 1 d .
C10 C 0.8949(9) 0.2244(5) 0.5750(6) 0.061(3) Uani 1 1 d .
H10A H 0.9777 0.2462 0.5730 0.073 Uiso 1 1 d R
C14 C 0.9560(8) 0.1698(4) 0.4419(5) 0.046(2) Uani 1 1 d .
O7 O 1.2813(7) 0.0564(4) 0.4202(5) 0.092(2) Uani 1 1 d .
C5 C 0.7398(8) 0.3007(4) 0.3648(5) 0.050(2) Uani 1 1 d .
N2 N 1.0980(6) 0.1780(3) 0.4673(4) 0.0477(17) Uani 1 1 d .
O3 O 1.1896(6) 0.2172(4) 0.3469(5) 0.079(2) Uani 1 1 d .
C4 C 0.6846(9) 0.3141(5) 0.4402(6) 0.063(3) Uani 1 1 d .
H4A H 0.7361 0.3082 0.4912 0.075 Uiso 1 1 d R
C18 C 1.2016(8) 0.1992(4) 0.4176(6) 0.058(2) Uani 1 1 d .
C19 C 0.9730(8) 0.1074(4) 0.3306(5) 0.050(2) Uani 1 1 d .
C20 C 0.9292(9) 0.1667(4) 0.2907(5) 0.052(2) Uani 1 1 d .
H20A H 0.9993 0.1825 0.2572 0.062 Uiso 1 1 d R
C11 C 0.8643(7) 0.1815(4) 0.5145(5) 0.046(2) Uani 1 1 d .
C6 C 0.6649(10) 0.3085(5) 0.2923(6) 0.071(3) Uani 1 1 d .
H6A H 0.7034 0.2990 0.2395 0.086 Uiso 1 1 d R
C12 C 0.7465(8) 0.1487(5) 0.5179(6) 0.059(2) Uani 1 1 d .
H12A H 0.7243 0.1188 0.4758 0.071 Uiso 1 1 d R
C3 C 0.5545(10) 0.3352(5) 0.4418(6) 0.067(3) Uani 1 1 d .
H3A H 0.5166 0.3446 0.4948 0.081 Uiso 1 1 d R
C16 C 1.2958(8) 0.1628(5) 0.5485(6) 0.063(3) Uani 1 1 d .
H16A H 1.3138 0.1885 0.5962 0.075 Uiso 1 1 d R
H16B H 1.3466 0.1258 0.5549 0.075 Uiso 1 1 d R
C27 C 1.0325(9) 0.0594(5) 0.2990(6) 0.063(3) Uani 1 1 d .
C8 C 0.6916(11) 0.2036(6) 0.6422(7) 0.080(3) Uani 1 1 d .
H8A H 0.6301 0.2118 0.6858 0.096 Uiso 1 1 d R
C13 C 0.6611(9) 0.1605(6) 0.5832(7) 0.077(3) Uani 1 1 d .
H13A H 0.5800 0.1376 0.5873 0.092 Uiso 1 1 d R
C30 C 1.4352(9) -0.0021(4) 0.3437(6) 0.057(2) Uani 1 1 d .
C35 C 1.4511(10) -0.0375(5) 0.2733(7) 0.074(3) Uani 1 1 d .
H35A H 1.3748 -0.0512 0.2408 0.089 Uiso 1 1 d R
C21 C 0.8015(10) 0.1618(4) 0.2381(6) 0.061(3) Uani 1 1 d .
C29 C 1.3015(10) 0.0171(5) 0.3701(7) 0.062(3) Uani 1 1 d .
C28 C 1.0694(9) 0.0035(5) 0.3486(7) 0.072(3) Uani 1 1 d .
H28A H 1.0613 0.0119 0.4073 0.087 Uiso 1 1 d R
H28B H 1.0089 -0.0289 0.3337 0.087 Uiso 1 1 d R
C2 C 0.4782(9) 0.3435(5) 0.3689(7) 0.064(3) Uani 1 1 d .
C17 C 1.3292(9) 0.1953(5) 0.4683(6) 0.067(3) Uani 1 1 d .
H17A H 1.3632 0.2354 0.4800 0.080 Uiso 1 1 d R
H17B H 1.3950 0.1728 0.4386 0.080 Uiso 1 1 d R
C7 C 0.5364(11) 0.3303(5) 0.2951(7) 0.076(3) Uani 1 1 d .
H7A H 0.4866 0.3362 0.2434 0.092 Uiso 1 1 d R
C22 C 0.6836(11) 0.1441(5) 0.2742(7) 0.080(3) Uani 1 1 d .
H22A H 0.6812 0.1376 0.3336 0.096 Uiso 1 1 d R
C24 C 0.5722(18) 0.1467(6) 0.1409(11) 0.106(5) Uani 1 1 d .
H24A H 0.4931 0.1403 0.1067 0.127 Uiso 1 1 d R
C33 C 1.6871(11) -0.0362(6) 0.2978(9) 0.088(4) Uani 1 1 d .
H33A H 1.7746 -0.0486 0.2819 0.105 Uiso 1 1 d R
C31 C 1.5473(10) 0.0151(5) 0.3915(7) 0.071(3) Uani 1 1 d .
H31A H 1.5360 0.0396 0.4406 0.085 Uiso 1 1 d R
C32 C 1.6721(12) -0.0016(6) 0.3686(9) 0.086(3) Uani 1 1 d .
H32A H 1.7490 0.0100 0.4022 0.104 Uiso 1 1 d R
C34 C 1.5794(12) -0.0534(6) 0.2498(8) 0.086(3) Uani 1 1 d U
H34A H 1.5925 -0.0763 0.1995 0.104 Uiso 1 1 d R
C9 C 0.8077(11) 0.2357(6) 0.6389(6) 0.078(3) Uani 1 1 d .
H9A H 0.8290 0.2657 0.6810 0.094 Uiso 1 1 d R
C1 C 0.3378(10) 0.3686(6) 0.3711(8) 0.089(4) Uani 1 1 d .
H1B H 0.3005 0.3711 0.3151 0.133 Uiso 1 1 d R
H1C H 0.2834 0.3424 0.4041 0.133 Uiso 1 1 d R
H1D H 0.3407 0.4085 0.3957 0.133 Uiso 1 1 d R
C26 C 0.8017(13) 0.1736(6) 0.1539(6) 0.084(4) Uani 1 1 d .
H26A H 0.8829 0.1867 0.1291 0.101 Uiso 1 1 d R
C25 C 0.6869(19) 0.1664(8) 0.1047(8) 0.110(5) Uani 1 1 d .
H25A H 0.6871 0.1757 0.0459 0.132 Uiso 1 1 d R
C23 C 0.5695(13) 0.1366(6) 0.2249(10) 0.108(5) Uani 1 1 d .
H23A H 0.4881 0.1231 0.2491 0.129 Uiso 1 1 d R
N1 N 0.9164(6) 0.2045(3) 0.3666(4) 0.0446(16) Uani 1 1 d .
O2 O 0.9785(6) 0.3038(3) 0.4309(4) 0.0638(17) Uani 1 1 d .
O4 O 1.0856(6) 0.1179(3) 0.5860(4) 0.0677(19) Uani 1 1 d .
C15 C 1.1503(8) 0.1490(5) 0.5403(6) 0.054(2) Uani 1 1 d .
C36 C 0.562(3) 1.0071(13) 0.017(2) 0.237(14) Uani 1 1 d D
H36B H 0.5476 1.0044 0.0766 0.355 Uiso 1 1 d R
H36C H 0.5840 1.0483 0.0032 0.355 Uiso 1 1 d R
C37 C 0.672(3) 0.9647(14) -0.0039(19) 0.224(11) Uani 1 1 d DU
H37A H 0.6930 0.9671 -0.0621 0.269 Uiso 1 1 d R
H37B H 0.6564 0.9230 0.0118 0.269 Uiso 1 1 d R
C38 C 0.767(4) 0.996(2) 0.052(3) 0.35(2) Uani 1 1 d DU
H38A H 0.8521 0.9758 0.0473 0.532 Uiso 1 1 d R
H38B H 0.7754 1.0376 0.0350 0.532 Uiso 1 1 d R
H38C H 0.7390 0.9937 0.1084 0.532 Uiso 1 1 d R

loop_
_atom_site_aniso_label
_atom_site_aniso_U_11
_atom_site_aniso_U_22
_atom_site_aniso_U_33
_atom_site_aniso_U_23
_atom_site_aniso_U_13
_atom_site_aniso_U_12
O6 0.049(4) 0.055(4) 0.101(5) -0.003(4) 0.003(3) 0.004(3)
I1 0.1999(11) 0.1254(9) 0.0777(7) -0.0015(5) 0.0397(6) 0.0861(7)
S1 0.0511(12) 0.0502(13) 0.0574(14) 0.0090(11) 0.0135(11) -0.0010(11)
O5 0.048(3) 0.047(4) 0.052(4) 0.008(3) 0.005(3) -0.003(3)
O1 0.076(4) 0.064(4) 0.070(4) 0.024(3) 0.031(3) 0.011(4)
C10 0.055(5) 0.076(7) 0.053(6) 0.000(5) 0.013(4) 0.000(5)
C14 0.038(4) 0.050(5) 0.049(5) 0.009(4) 0.001(4) -0.003(4)
O7 0.080(5) 0.103(6) 0.094(6) -0.033(5) 0.006(4) 0.016(5)
C5 0.059(5) 0.043(5) 0.049(5) 0.004(4) 0.007(4) -0.002(4)
N2 0.034(3) 0.060(5) 0.049(4) 0.010(4) 0.007(3) -0.002(3)
O3 0.054(4) 0.112(6) 0.073(5) 0.032(4) 0.017(3) -0.006(4)
C4 0.055(5) 0.079(7) 0.054(6) 0.010(5) 0.002(4) 0.012(5)
C18 0.047(5) 0.063(6) 0.064(6) 0.010(5) 0.013(5) -0.008(5)
C19 0.047(5) 0.054(6) 0.050(5) 0.007(4) 0.006(4) 0.006(4)
C20 0.059(5) 0.052(5) 0.044(5) 0.004(4) 0.011(4) 0.006(4)
C11 0.034(4) 0.059(6) 0.044(5) 0.010(4) 0.006(4) 0.001(4)
C6 0.077(7) 0.084(8) 0.054(6) 0.001(5) 0.009(5) 0.027(6)
C12 0.045(5) 0.077(7) 0.057(6) 0.016(5) 0.005(4) 0.002(5)
C3 0.063(6) 0.076(7) 0.064(6) 0.003(5) 0.016(5) 0.011(6)
C16 0.044(5) 0.079(7) 0.066(6) -0.001(5) -0.003(4) -0.006(5)
C27 0.061(6) 0.064(6) 0.063(6) 0.002(5) 0.008(5) 0.014(5)
C8 0.062(7) 0.116(10) 0.062(7) 0.014(7) 0.027(5) 0.023(7)
C13 0.042(5) 0.108(9) 0.082(8) 0.029(7) 0.019(5) 0.000(6)
C30 0.056(6) 0.041(5) 0.074(7) 0.003(5) 0.006(5) 0.001(4)
C35 0.053(6) 0.075(7) 0.095(8) -0.011(6) 0.008(5) 0.004(5)
C21 0.080(7) 0.050(6) 0.053(6) 0.002(4) -0.003(5) 0.016(5)
C29 0.070(7) 0.051(6) 0.065(6) 0.003(5) 0.004(5) 0.008(5)
C28 0.049(5) 0.065(7) 0.104(8) 0.010(6) 0.009(5) 0.007(5)
C2 0.056(6) 0.056(6) 0.081(7) 0.008(5) 0.008(5) 0.002(5)
C17 0.043(5) 0.075(7) 0.084(7) 0.005(6) 0.002(5) -0.012(5)
C7 0.081(7) 0.080(8) 0.067(7) -0.006(6) -0.013(6) 0.016(6)
C22 0.076(7) 0.094(9) 0.070(7) 0.028(6) -0.018(6) -0.013(7)
C24 0.126(12) 0.075(9) 0.114(12) -0.005(8) -0.064(10) 0.004(9)
C33 0.059(7) 0.081(8) 0.124(11) 0.012(8) 0.012(7) 0.012(6)
C31 0.063(6) 0.070(7) 0.079(7) 0.004(6) 0.001(5) -0.010(6)
C32 0.068(7) 0.084(9) 0.108(10) 0.016(8) -0.006(7) 0.002(7)
C34 0.086(4) 0.086(4) 0.087(4) -0.0014(19) 0.0038(19) 0.0013(19)
C9 0.073(7) 0.102(9) 0.059(6) -0.004(6) 0.014(5) 0.018(7)
C1 0.055(6) 0.090(9) 0.122(10) 0.013(7) 0.012(6) 0.011(6)
C26 0.103(9) 0.098(9) 0.052(7) -0.003(6) -0.005(6) 0.044(7)
C25 0.146(14) 0.113(12) 0.068(9) -0.010(8) -0.029(10) 0.043(11)
C23 0.096(9) 0.104(11) 0.120(12) 0.043(9) -0.048(8) -0.021(8)
N1 0.042(4) 0.048(4) 0.045(4) 0.005(3) 0.009(3) 0.001(3)
O2 0.056(4) 0.059(4) 0.076(4) -0.006(3) -0.002(3) -0.011(3)
O4 0.049(3) 0.088(5) 0.067(4) 0.028(4) 0.008(3) -0.001(4)
C15 0.042(5) 0.065(6) 0.056(6) 0.004(5) 0.003(4) -0.002(5)
C36 0.28(4) 0.17(2) 0.26(3) -0.12(2) 0.01(3) -0.02(3)
C37 0.224(11) 0.224(11) 0.224(11) 0.001(2) 0.007(2) 0.000(2)
C38 0.35(2) 0.35(2) 0.35(2) 0.000(2) 0.011(2) 0.000(2)

loop_
_atom_type_symbol
_atom_type_description
_atom_type_scat_dispersion_real
_atom_type_scat_dispersion_imag
_atom_type_scat_source
C C 0.0033 0.0016 'International Tables Vol C Tables 4.2.6.8 and 6.1.1.4'
H H 0.0000 0.0000 'International Tables Vol C Tables 4.2.6.8 and 6.1.1.4'
N N 0.0061 0.0033 'International Tables Vol C Tables 4.2.6.8 and 6.1.1.4'
O O 0.0106 0.0060 'International Tables Vol C Tables 4.2.6.8 and 6.1.1.4'
S S 0.1246 0.1234 'International Tables Vol C Tables 4.2.6.8 and 6.1.1.4'
I I -0.4742 1.8119 'International Tables Vol C Tables 4.2.6.8 and 6.1.1.4'

loop_
_geom_angle_atom_site_label_1
_geom_angle_atom_site_label_2
_geom_angle_atom_site_label_3
_geom_angle
_geom_angle_site_symmetry_1
C29 O6 C28 116.5(8) .
O1 S1 O2 121.9(4) .
O1 S1 N1 105.7(4) .
O2 S1 N1 107.2(4) .
O1 S1 C5 105.7(4) .
O2 S1 C5 107.7(4) .
N1 S1 C5 108.0(4) .
C19 O5 C14 107.2(6) .
C11 C10 C9 120.4(9) .
C11 C10 H10A 119.6 .
C9 C10 H10A 120.0 .
O5 C14 N1 102.0(6) .
O5 C14 N2 107.4(6) .
N1 C14 N2 113.3(6) .
O5 C14 C11 109.6(6) .
N1 C14 C11 112.4(6) .
N2 C14 C11 111.6(7) .
C4 C5 C6 119.2(8) .
C4 C5 S1 121.2(7) .
C6 C5 S1 119.4(7) .
C18 N2 C15 110.6(7) .
C18 N2 C14 127.4(7) .
C15 N2 C14 120.0(6) .
C5 C4 C3 119.5(9) .
C5 C4 H4A 119.7 .
C3 C4 H4A 120.8 .
O3 C18 N2 125.9(8) .
O3 C18 C17 126.0(8) .
N2 C18 C17 108.1(8) .
C27 C19 O5 120.6(8) .
C27 C19 C20 131.0(8) .
O5 C19 C20 108.3(7) .
N1 C20 C19 99.7(7) .
N1 C20 C21 113.7(7) .
C19 C20 C21 113.8(8) .
N1 C20 H20A 109.7 .
C19 C20 H20A 109.8 .
C21 C20 H20A 109.8 .
C10 C11 C12 120.0(8) .
C10 C11 C14 121.5(7) .
C12 C11 C14 118.5(8) .
C5 C6 C7 120.4(9) .
C5 C6 H6A 119.2 .
C7 C6 H6A 120.4 .
C11 C12 C13 118.5(10) .
C11 C12 H12A 120.4 .
C13 C12 H12A 121.1 .
C4 C3 C2 121.8(9) .
C4 C3 H3A 119.0 .
C2 C3 H3A 119.2 .
C15 C16 C17 105.3(7) .
C15 C16 H16A 110.3 .
C17 C16 H16A 110.7 .
C15 C16 H16B 110.6 .
C17 C16 H16B 111.0 .
H16A C16 H16B 108.9 .
C19 C27 C28 123.9(9) .
C19 C27 I1 120.0(7) .
C28 C27 I1 116.1(7) .
C13 C8 C9 120.4(10) .
C13 C8 H8A 119.7 .
C9 C8 H8A 119.9 .
C8 C13 C12 121.1(10) .
C8 C13 H13A 119.3 .
C12 C13 H13A 119.6 .
C35 C30 C31 119.2(9) .
C35 C30 C29 121.3(9) .
C31 C30 C29 119.4(9) .
C30 C35 C34 119.3(10) .
C30 C35 H35A 120.5 .
C34 C35 H35A 120.2 .
C26 C21 C22 119.2(10) .
C26 C21 C20 120.3(10) .
C22 C21 C20 120.6(8) .
O7 C29 O6 123.2(9) .
O7 C29 C30 124.6(10) .
O6 C29 C30 112.2(9) .
O6 C28 C27 110.8(8) .
O6 C28 H28A 109.6 .
C27 C28 H28A 109.3 .
O6 C28 H28B 109.6 .
C27 C28 H28B 109.2 .
H28A C28 H28B 108.3 .
C7 C2 C3 117.2(9) .
C7 C2 C1 121.4(10) .
C3 C2 C1 121.4(10) .
C18 C17 C16 106.1(7) .
C18 C17 H17A 110.1 .
C16 C17 H17A 110.8 .
C18 C17 H17B 110.6 .
C16 C17 H17B 110.5 .
H17A C17 H17B 108.7 .
C2 C7 C6 121.9(10) .
C2 C7 H7A 119.3 .
C6 C7 H7A 118.8 .
C23 C22 C21 120.0(11) .
C23 C22 H22A 120.1 .
C21 C22 H22A 119.9 .
C23 C24 C25 120.5(13) .
C23 C24 H24A 119.7 .
C25 C24 H24A 119.7 .
C34 C33 C32 120.8(11) .
C34 C33 H33A 119.3 .
C32 C33 H33A 119.9 .
C32 C31 C30 120.8(11) .
C32 C31 H31A 120.1 .
C30 C31 H31A 119.1 .
C31 C32 C33 119.5(11) .
C31 C32 H32A 120.5 .
C33 C32 H32A 120.0 .
C33 C34 C35 120.2(12) .
C33 C34 H34A 119.4 .
C35 C34 H34A 120.4 .
C8 C9 C10 119.6(11) .
C8 C9 H9A 120.0 .
C10 C9 H9A 120.4 .
C2 C1 H1B 109.6 .
C2 C1 H1C 109.8 .
H1B C1 H1C 109.5 .
C2 C1 H1D 108.9 .
H1B C1 H1D 109.5 .
H1C C1 H1D 109.5 .
C21 C26 C25 120.6(13) .
C21 C26 H26A 119.2 .
C25 C26 H26A 120.1 .
C24 C25 C26 119.4(13) .
C24 C25 H25A 120.3 .
C26 C25 H25A 120.3 .
C24 C23 C22 120.1(14) .
C24 C23 H23A 119.3 .
C22 C23 H23A 120.5 .
C14 N1 C20 110.7(6) .
C14 N1 S1 126.1(6) .
C20 N1 S1 120.2(6) .
O4 C15 N2 124.1(8) .
O4 C15 C16 127.4(9) .
N2 C15 C16 108.5(7) .
C36 C36 C37 115(3) 3_675
C36 C36 H36B 103.2 3_675
C37 C36 H36B 108.6 .
C36 C36 H36C 109.1 3_675
C37 C36 H36C 110.7 .
H36B C36 H36C 109.5 .
C38 C37 C36 93(3) .
C38 C37 H37A 113.6 .
C36 C37 H37A 112.0 .
C38 C37 H37B 113.2 .
C36 C37 H37B 114.1 .
H37A C37 H37B 110.3 .
C37 C38 H38A 108.3 .
C37 C38 H38B 109.9 .
H38A C38 H38B 109.5 .
C37 C38 H38C 110.3 .
H38A C38 H38C 109.5 .
H38B C38 H38C 109.5 .

loop_
_geom_bond_atom_site_label_1
_geom_bond_atom_site_label_2
_geom_bond_distance
_geom_bond_site_symmetry_2
O6 C29 1.331(12) .
O6 C28 1.444(11) .
I1 C27 2.075(10) .
S1 O1 1.417(6) .
S1 O2 1.433(7) .
S1 N1 1.642(7) .
S1 C5 1.761(9) .
O5 C19 1.379(9) .
O5 C14 1.416(10) .
C10 C11 1.376(12) .
C10 C9 1.385(13) .
C10 H10A 0.9600 .
C14 N1 1.467(10) .
C14 N2 1.480(10) .
C14 C11 1.522(11) .
O7 C29 1.196(11) .
C5 C4 1.370(12) .
C5 C6 1.372(13) .
N2 C18 1.404(10) .
N2 C15 1.415(11) .
O3 C18 1.198(11) .
C4 C3 1.385(12) .
C4 H4A 0.9600 .
C18 C17 1.497(13) .
C19 C27 1.320(12) .
C19 C20 1.507(12) .
C20 N1 1.476(11) .
C20 C21 1.513(13) .
C20 H20A 0.9600 .
C11 C12 1.385(12) .
C6 C7 1.376(14) .
C6 H6A 0.9599 .
C12 C13 1.392(13) .
C12 H12A 0.9600 .
C3 C2 1.384(14) .
C3 H3A 0.9599 .
C16 C15 1.492(12) .
C16 C17 1.510(13) .
C16 H16A 0.9599 .
C16 H16B 0.9599 .
C27 C28 1.499(14) .
C8 C13 1.362(16) .
C8 C9 1.363(16) .
C8 H8A 0.9600 .
C13 H13A 0.9600 .
C30 C35 1.379(14) .
C30 C31 1.391(13) .
C30 C29 1.479(13) .
C35 C34 1.395(15) .
C35 H35A 0.9601 .
C21 C26 1.369(13) .
C21 C22 1.386(14) .
C28 H28A 0.9600 .
C28 H28B 0.9600 .
C2 C7 1.361(14) .
C2 C1 1.512(13) .
C17 H17A 0.9600 .
C17 H17B 0.9600 .
C7 H7A 0.9601 .
C22 C23 1.379(15) .
C22 H22A 0.9601 .
C24 C23 1.36(2) .
C24 C25 1.37(2) .
C24 H24A 0.9600 .
C33 C34 1.358(16) .
C33 C32 1.372(17) .
C33 H33A 0.9600 .
C31 C32 1.364(15) .
C31 H31A 0.9599 .
C32 H32A 0.9600 .
C34 H34A 0.9600 .
C9 H9A 0.9600 .
C1 H1B 0.9599 .
C1 H1C 0.9600 .
C1 H1D 0.9601 .
C26 C25 1.383(18) .
C26 H26A 0.9600 .
C25 H25A 0.9599 .
C23 H23A 0.9600 .
O4 C15 1.200(10) .
C36 C36 1.38(4) 3_675
C36 C37 1.490(17) .
C36 H36B 0.9601 .
C36 H36C 0.9600 .
C37 C38 1.454(18) .
C37 H37A 0.9601 .
C37 H37B 0.9599 .
C38 H38A 0.9600 .
C38 H38B 0.9599 .
C38 H38C 0.9600 .
